data_4030578
loop_
_publ_author_name
'Liedtke, Ren\'e'
'Tenberge, Fabian'
'Daniliuc, Constantin G.'
'Kehr, Gerald'
'Erker, Gerhard'

_publ_section_title
;
 Benzannulation of heterocyclic frameworks by 1,1-carboboration pathways.
;
_journal_issue 4
_journal_name_full 'The Journal of organic chemistry'
_journal_page_first 2240
_journal_page_last 2248
_journal_paper_doi 10.1021/jo502753s
_journal_volume 80
_journal_year 2015
_chemical_formula_sum 'C33 H21 B F15 N Si2'
_chemical_formula_weight 783.50
_chemical_name_systematic
; 
 ? 
;
_space_group_IT_number 14
_symmetry_cell_setting monoclinic
_symmetry_space_group_name_Hall '-P 2ybc'
_symmetry_space_group_name_H-M 'P 1 21/c 1'
_atom_sites_solution_hydrogens geom
_atom_sites_solution_primary direct
_atom_sites_solution_secondary difmap
_audit_creation_method SHELXL-97
_cell_angle_alpha 90.00
_cell_angle_beta 94.7950(10)
_cell_angle_gamma 90.00
_cell_formula_units_Z 4
_cell_length_a 14.2884(2)
_cell_length_b 10.0454(2)
_cell_length_c 23.2090(5)
_cell_measurement_reflns_used 5951
_cell_measurement_temperature 223(2)
_cell_measurement_theta_max 28.28
_cell_measurement_theta_min 4.08
_cell_volume 3319.59(11)
_computing_cell_refinement 'Collect (Nonius B.V., 1998)'
_computing_data_collection 'Collect (Nonius B.V., 1998)'
_computing_data_reduction 'Denzo-SMN (Otwinowski & Minor, 1997)'
_computing_molecular_graphics 'XP (BrukerAXS, 2000)'
_computing_publication_material 'SHELXL-97 (Sheldrick, 1997)'
_computing_structure_refinement 'SHELXL-97 (Sheldrick, 1997)'
_computing_structure_solution 'SHELXS-97 (Sheldrick, 1990)'
_diffrn_ambient_temperature 223(2)
_diffrn_measured_fraction_theta_full 0.976
_diffrn_measured_fraction_theta_max 0.976
_diffrn_measurement_device_type 'Nonius KappaCCD APEXII'
_diffrn_measurement_method '\w and \f scans'
_diffrn_radiation_monochromator 'Montel mirror'
_diffrn_radiation_source 'rotating anode Nonius FR591'
_diffrn_radiation_type MoK\a
_diffrn_radiation_wavelength 0.71073
_diffrn_reflns_av_R_equivalents 0.052
_diffrn_reflns_av_sigmaI/netI 0.0530
_diffrn_reflns_limit_h_max 19
_diffrn_reflns_limit_h_min -19
_diffrn_reflns_limit_k_max 11
_diffrn_reflns_limit_k_min -13
_diffrn_reflns_limit_l_max 30
_diffrn_reflns_limit_l_min -30
_diffrn_reflns_number 19031
_diffrn_reflns_theta_full 28.31
_diffrn_reflns_theta_max 28.31
_diffrn_reflns_theta_min 4.15
_exptl_absorpt_coefficient_mu 0.218
_exptl_absorpt_correction_T_max 0.9892
_exptl_absorpt_correction_T_min 0.9701
_exptl_absorpt_correction_type multi-scan
_exptl_absorpt_process_details 'Denzo (Otwinowski, Borek, Majewski & Minor, 2003)'
_exptl_crystal_colour colourless
_exptl_crystal_density_diffrn 1.568
_exptl_crystal_density_method 'not measured'
_exptl_crystal_description prism
_exptl_crystal_F_000 1576
_exptl_crystal_size_max 0.14
_exptl_crystal_size_mid 0.10
_exptl_crystal_size_min 0.05
_refine_diff_density_max 0.355
_refine_diff_density_min -0.292
_refine_diff_density_rms 0.056
_refine_ls_extinction_method none
_refine_ls_goodness_of_fit_ref 1.071
_refine_ls_hydrogen_treatment constr
_refine_ls_matrix_type full
_refine_ls_number_parameters 475
_refine_ls_number_reflns 8059
_refine_ls_number_restraints 0
_refine_ls_restrained_S_all 1.071
_refine_ls_R_factor_all 0.1116
_refine_ls_R_factor_gt 0.0723
_refine_ls_shift/su_max 0.000
_refine_ls_shift/su_mean 0.000
_refine_ls_structure_factor_coef Fsqd
_refine_ls_weighting_details 'calc w=1/[\s^2^(Fo^2^)+(0.0192P)^2^+5.4371P] where P=(Fo^2^+2Fc^2^)/3'
_refine_ls_weighting_scheme calc
_refine_ls_wR_factor_gt 0.1341
_refine_ls_wR_factor_ref 0.1550
_reflns_number_gt 5491
_reflns_number_total 8059
_reflns_threshold_expression >2sigma(I)
_cod_data_source_file jo502753s_si_002.cif
_cod_data_source_block erk6814
_cod_depositor_comments 'Adding full bibliography for 4030573--4030578.cif.'
_cod_original_sg_symbol_H-M P21/c
_cod_database_code 4030578

loop_
_symmetry_equiv_pos_as_xyz
'x, y, z'
'-x, y+1/2, -z+1/2'
'-x, -y, -z'
'x, -y-1/2, z-1/2'

loop_
_atom_site_label
_atom_site_type_symbol
_atom_site_fract_x
_atom_site_fract_y
_atom_site_fract_z
_atom_site_U_iso_or_equiv
_atom_site_adp_type
_atom_site_occupancy
_atom_site_symmetry_multiplicity
_atom_site_calc_flag
_atom_site_refinement_flags
Si1 Si 0.43115(6) 0.42607(9) 0.29893(4) 0.0388(2) Uani 1 1 d .
Si2 Si 0.83930(7) 0.44579(9) 0.17752(4) 0.0454(2) Uani 1 1 d .
B1 B 0.8154(3) 0.4623(4) 0.32410(16) 0.0430(8) Uani 1 1 d .
N1 N 0.65350(19) 0.4627(3) 0.12506(11) 0.0435(6) Uani 1 1 d .
C8A C 0.6445(2) 0.4568(3) 0.18305(13) 0.0355(6) Uani 1 1 d .
C8 C 0.7308(2) 0.4536(3) 0.21866(13) 0.0366(6) Uani 1 1 d .
C7 C 0.7271(2) 0.4498(3) 0.27801(13) 0.0357(6) Uani 1 1 d .
C6 C 0.6369(2) 0.4425(3) 0.30141(12) 0.0350(6) Uani 1 1 d .
C5 C 0.5516(2) 0.4413(3) 0.26822(12) 0.0345(6) Uani 1 1 d .
C4A C 0.5561(2) 0.4541(3) 0.20683(13) 0.0358(6) Uani 1 1 d .
C4 C 0.4764(2) 0.4657(3) 0.16631(14) 0.0435(7) Uani 1 1 d .
H4 H 0.4160 0.4690 0.1794 0.052 Uiso 1 1 calc R
C3 C 0.4867(3) 0.4720(3) 0.10866(14) 0.0489(8) Uani 1 1 d .
H3 H 0.4339 0.4788 0.0818 0.059 Uiso 1 1 calc R
C2 C 0.5769(3) 0.4680(4) 0.09005(14) 0.0504(8) Uani 1 1 d .
H2 H 0.5831 0.4692 0.0500 0.060 Uiso 1 1 calc R
C21 C 0.3512(3) 0.3141(4) 0.25316(17) 0.0598(10) Uani 1 1 d .
H21A H 0.3101 0.2671 0.2775 0.090 Uiso 1 1 calc R
H21B H 0.3883 0.2503 0.2335 0.090 Uiso 1 1 calc R
H21C H 0.3137 0.3668 0.2248 0.090 Uiso 1 1 calc R
C22 C 0.3829(3) 0.5967(3) 0.30381(17) 0.0558(9) Uani 1 1 d .
H22A H 0.3198 0.5921 0.3163 0.084 Uiso 1 1 calc R
H22B H 0.3810 0.6391 0.2662 0.084 Uiso 1 1 calc R
H22C H 0.4225 0.6482 0.3315 0.084 Uiso 1 1 calc R
C23 C 0.4333(3) 0.3443(4) 0.37128(15) 0.0542(9) Uani 1 1 d .
H23A H 0.4647 0.4020 0.4003 0.081 Uiso 1 1 calc R
H23B H 0.4668 0.2604 0.3704 0.081 Uiso 1 1 calc R
H23C H 0.3694 0.3279 0.3807 0.081 Uiso 1 1 calc R
C10 C 0.8429(3) 0.2905(4) 0.13409(18) 0.0675(11) Uani 1 1 d .
H10A H 0.8976 0.2920 0.1120 0.101 Uiso 1 1 calc R
H10B H 0.7865 0.2844 0.1079 0.101 Uiso 1 1 calc R
H10C H 0.8465 0.2141 0.1597 0.101 Uiso 1 1 calc R
C11 C 0.9485(3) 0.4464(4) 0.22782(18) 0.0649(11) Uani 1 1 d .
H11A H 0.9473 0.3716 0.2542 0.097 Uiso 1 1 calc R
H11B H 0.9520 0.5288 0.2497 0.097 Uiso 1 1 calc R
H11C H 1.0029 0.4391 0.2057 0.097 Uiso 1 1 calc R
C9 C 0.8493(3) 0.6051(4) 0.34261(18) 0.0620(10) Uani 1 1 d .
H9A H 0.8302 0.6678 0.3121 0.093 Uiso 1 1 calc R
H9B H 0.9172 0.6057 0.3495 0.093 Uiso 1 1 calc R
H9C H 0.8215 0.6305 0.3777 0.093 Uiso 1 1 calc R
C51 C 0.8430(2) 0.6018(3) 0.13082(15) 0.0462(8) Uani 1 1 d .
F52 F 0.87962(16) 0.7344(2) 0.21352(10) 0.0670(6) Uani 1 1 d .
C52 C 0.8604(2) 0.7249(4) 0.15567(17) 0.0524(9) Uani 1 1 d .
F53 F 0.8762(2) 0.9582(2) 0.15269(15) 0.1009(10) Uani 1 1 d .
C53 C 0.8580(3) 0.8425(4) 0.1254(2) 0.0654(11) Uani 1 1 d .
C54 C 0.8379(3) 0.8394(5) 0.0668(2) 0.0760(14) Uani 1 1 d .
F54 F 0.8353(2) 0.9529(3) 0.03634(15) 0.1150(12) Uani 1 1 d .
C55 C 0.8204(3) 0.7213(5) 0.03946(19) 0.0719(12) Uani 1 1 d .
F55 F 0.8000(2) 0.7177(4) -0.01810(11) 0.1060(10) Uani 1 1 d .
F56 F 0.80510(19) 0.4916(3) 0.04133(10) 0.0780(7) Uani 1 1 d .
C56 C 0.8236(3) 0.6046(4) 0.07112(17) 0.0575(9) Uani 1 1 d .
C41 C 0.8584(2) 0.3340(4) 0.35563(14) 0.0453(8) Uani 1 1 d .
F42 F 0.92150(19) 0.4520(3) 0.43797(10) 0.0801(7) Uani 1 1 d .
C42 C 0.9040(3) 0.3362(4) 0.41102(16) 0.0567(9) Uani 1 1 d .
F43 F 0.97292(19) 0.2336(3) 0.49550(11) 0.1002(10) Uani 1 1 d .
C43 C 0.9306(3) 0.2229(5) 0.44167(17) 0.0680(12) Uani 1 1 d .
F44 F 0.9419(2) -0.0092(3) 0.44574(13) 0.1033(10) Uani 1 1 d .
C44 C 0.9152(3) 0.1009(5) 0.4170(2) 0.0689(12) Uani 1 1 d .
F45 F 0.85360(18) -0.0283(2) 0.33868(13) 0.0824(8) Uani 1 1 d .
C45 C 0.8717(3) 0.0916(4) 0.36216(19) 0.0606(10) Uani 1 1 d .
F46 F 0.80476(16) 0.1897(2) 0.27900(9) 0.0631(6) Uani 1 1 d .
C46 C 0.8454(2) 0.2073(4) 0.33293(16) 0.0498(8) Uani 1 1 d .
C31 C 0.6392(2) 0.4360(3) 0.36629(13) 0.0396(7) Uani 1 1 d .
F32 F 0.61516(17) 0.66647(19) 0.37504(9) 0.0616(6) Uani 1 1 d .
C32 C 0.6278(3) 0.5469(3) 0.40002(14) 0.0476(8) Uani 1 1 d .
F33 F 0.6154(2) 0.6504(3) 0.49036(10) 0.0869(8) Uani 1 1 d .
C33 C 0.6291(3) 0.5405(4) 0.45944(15) 0.0587(10) Uani 1 1 d .
F34 F 0.6430(2) 0.4120(3) 0.54421(9) 0.0931(9) Uani 1 1 d .
C34 C 0.6428(3) 0.4197(5) 0.48678(15) 0.0625(10) Uani 1 1 d .
F35 F 0.66838(18) 0.1893(2) 0.48100(10) 0.0785(7) Uani 1 1 d .
C35 C 0.6551(3) 0.3077(4) 0.45486(16) 0.0558(9) Uani 1 1 d .
F36 F 0.66033(14) 0.20356(18) 0.36566(9) 0.0514(5) Uani 1 1 d .
C36 C 0.6523(2) 0.3166(3) 0.39554(14) 0.0421(7) Uani 1 1 d .

loop_
_atom_site_aniso_label
_atom_site_aniso_U_11
_atom_site_aniso_U_22
_atom_site_aniso_U_33
_atom_site_aniso_U_23
_atom_site_aniso_U_13
_atom_site_aniso_U_12
Si1 0.0367(4) 0.0385(4) 0.0419(5) 0.0006(4) 0.0078(4) 0.0014(4)
Si2 0.0415(5) 0.0466(5) 0.0499(5) 0.0068(4) 0.0142(4) 0.0051(4)
B1 0.0403(19) 0.048(2) 0.040(2) 0.0029(16) 0.0047(15) 0.0008(16)
N1 0.0479(16) 0.0477(15) 0.0357(14) -0.0013(12) 0.0084(12) 0.0007(13)
C8A 0.0418(16) 0.0287(13) 0.0364(15) -0.0002(12) 0.0055(12) 0.0029(12)
C8 0.0381(16) 0.0336(14) 0.0387(16) 0.0025(12) 0.0070(12) 0.0033(12)
C7 0.0361(15) 0.0329(14) 0.0382(16) 0.0025(12) 0.0038(12) 0.0028(12)
C6 0.0409(16) 0.0320(14) 0.0322(15) 0.0042(12) 0.0040(12) 0.0014(12)
C5 0.0373(15) 0.0298(13) 0.0369(15) 0.0015(12) 0.0058(12) 0.0013(12)
C4A 0.0379(16) 0.0311(14) 0.0387(16) -0.0001(12) 0.0045(12) 0.0039(12)
C4 0.0386(17) 0.0480(18) 0.0433(18) 0.0012(14) -0.0005(14) 0.0021(14)
C3 0.053(2) 0.055(2) 0.0364(17) -0.0039(15) -0.0074(15) 0.0020(16)
C2 0.062(2) 0.056(2) 0.0325(17) -0.0035(15) 0.0029(15) 0.0047(17)
C21 0.056(2) 0.062(2) 0.063(2) -0.0064(19) 0.0101(18) -0.0154(19)
C22 0.053(2) 0.0488(19) 0.067(2) -0.0011(17) 0.0125(18) 0.0128(17)
C23 0.046(2) 0.067(2) 0.051(2) 0.0129(18) 0.0139(16) -0.0035(18)
C10 0.078(3) 0.053(2) 0.076(3) -0.004(2) 0.033(2) 0.013(2)
C11 0.0409(19) 0.084(3) 0.071(3) 0.023(2) 0.0118(18) 0.012(2)
C9 0.059(2) 0.058(2) 0.066(3) 0.0000(19) -0.0090(19) -0.0062(19)
C51 0.0385(17) 0.0484(18) 0.053(2) 0.0083(15) 0.0108(15) 0.0018(15)
F52 0.0718(15) 0.0596(13) 0.0683(15) -0.0031(11) -0.0020(12) -0.0085(11)
C52 0.0438(19) 0.053(2) 0.061(2) 0.0102(17) 0.0063(16) -0.0036(16)
F53 0.105(2) 0.0516(14) 0.145(3) 0.0134(16) 0.0076(19) -0.0067(15)
C53 0.053(2) 0.050(2) 0.094(3) 0.013(2) 0.013(2) -0.0003(18)
C54 0.063(3) 0.073(3) 0.094(4) 0.046(3) 0.014(2) 0.008(2)
F54 0.114(2) 0.095(2) 0.138(3) 0.072(2) 0.021(2) 0.0132(18)
C55 0.058(3) 0.096(3) 0.062(3) 0.033(3) 0.009(2) 0.000(2)
F55 0.105(2) 0.153(3) 0.0597(16) 0.0427(18) 0.0112(15) 0.012(2)
F56 0.0887(18) 0.0957(19) 0.0515(14) -0.0052(13) 0.0167(12) -0.0134(15)
C56 0.051(2) 0.072(3) 0.051(2) 0.0064(19) 0.0115(17) -0.0041(19)
C41 0.0367(17) 0.056(2) 0.0432(18) 0.0095(15) 0.0034(14) 0.0067(15)
F42 0.0865(18) 0.0978(19) 0.0529(14) -0.0047(13) -0.0135(12) 0.0085(15)
C42 0.0427(19) 0.076(3) 0.051(2) 0.010(2) 0.0018(16) 0.0060(18)
F43 0.091(2) 0.153(3) 0.0548(15) 0.0355(17) -0.0067(13) 0.0294(19)
C43 0.046(2) 0.108(4) 0.050(2) 0.030(2) 0.0048(17) 0.017(2)
F44 0.092(2) 0.109(2) 0.110(2) 0.0672(18) 0.0139(17) 0.0372(17)
C44 0.051(2) 0.083(3) 0.075(3) 0.038(2) 0.016(2) 0.024(2)
F45 0.0728(17) 0.0554(14) 0.121(2) 0.0204(14) 0.0191(15) 0.0139(12)
C45 0.046(2) 0.056(2) 0.081(3) 0.018(2) 0.0162(19) 0.0118(18)
F46 0.0709(14) 0.0516(12) 0.0644(14) -0.0006(10) -0.0094(11) 0.0067(11)
C46 0.0397(18) 0.056(2) 0.053(2) 0.0133(17) 0.0002(15) 0.0061(16)
C31 0.0415(17) 0.0408(16) 0.0364(16) 0.0062(13) 0.0016(13) 0.0004(14)
F32 0.0925(17) 0.0432(11) 0.0501(12) 0.0010(9) 0.0118(11) 0.0041(11)
C32 0.056(2) 0.0457(18) 0.0411(18) 0.0024(15) 0.0062(15) -0.0010(16)
F33 0.130(2) 0.0831(17) 0.0499(14) -0.0216(13) 0.0206(14) -0.0080(16)
C33 0.073(3) 0.064(2) 0.0395(19) -0.0099(17) 0.0090(17) -0.009(2)
F34 0.124(2) 0.124(2) 0.0322(12) 0.0115(13) 0.0080(13) -0.0056(19)
C34 0.072(3) 0.082(3) 0.0326(18) 0.0069(19) 0.0025(17) -0.003(2)
F35 0.0906(18) 0.0812(16) 0.0635(15) 0.0387(13) 0.0045(13) 0.0047(14)
C35 0.056(2) 0.062(2) 0.050(2) 0.0232(18) 0.0030(17) -0.0027(18)
F36 0.0528(12) 0.0415(10) 0.0607(13) 0.0083(9) 0.0100(9) 0.0034(9)
C36 0.0405(17) 0.0455(17) 0.0408(18) 0.0043(14) 0.0061(13) -0.0006(14)

loop_
_atom_type_symbol
_atom_type_description
_atom_type_scat_dispersion_real
_atom_type_scat_dispersion_imag
_atom_type_scat_source
C C 0.0033 0.0016 'International Tables Vol C Tables 4.2.6.8 and 6.1.1.4'
H H 0.0000 0.0000 'International Tables Vol C Tables 4.2.6.8 and 6.1.1.4'
B B 0.0013 0.0007 'International Tables Vol C Tables 4.2.6.8 and 6.1.1.4'
N N 0.0061 0.0033 'International Tables Vol C Tables 4.2.6.8 and 6.1.1.4'
F F 0.0171 0.0103 'International Tables Vol C Tables 4.2.6.8 and 6.1.1.4'
Si Si 0.0817 0.0704 'International Tables Vol C Tables 4.2.6.8 and 6.1.1.4'

loop_
_geom_angle_atom_site_label_1
_geom_angle_atom_site_label_2
_geom_angle_atom_site_label_3
_geom_angle
C22 Si1 C23 109.26(18)
C22 Si1 C21 112.21(18)
C23 Si1 C21 102.09(18)
C22 Si1 C5 107.35(15)
C23 Si1 C5 114.86(15)
C21 Si1 C5 111.13(15)
C10 Si2 C11 106.4(2)
C10 Si2 C8 111.69(17)
C11 Si2 C8 111.21(16)
C10 Si2 C51 112.18(17)
C11 Si2 C51 106.88(17)
C8 Si2 C51 108.43(14)
C9 B1 C41 121.5(3)
C9 B1 C7 117.9(3)
C41 B1 C7 120.2(3)
C2 N1 C8A 118.1(3)
N1 C8A C4A 123.0(3)
N1 C8A C8 115.1(3)
C4A C8A C8 121.9(3)
C7 C8 C8A 118.3(3)
C7 C8 Si2 127.1(2)
C8A C8 Si2 114.5(2)
C8 C7 C6 119.1(3)
C8 C7 B1 125.0(3)
C6 C7 B1 115.8(3)
C5 C6 C7 124.3(3)
C5 C6 C31 120.1(3)
C7 C6 C31 115.7(3)
C6 C5 C4A 116.1(3)
C6 C5 Si1 124.5(2)
C4A C5 Si1 119.3(2)
C4 C4A C8A 115.5(3)
C4 C4A C5 124.4(3)
C8A C4A C5 120.1(3)
C3 C4 C4A 120.6(3)
C3 C4 H4 119.7
C4A C4 H4 119.7
C4 C3 C2 118.9(3)
C4 C3 H3 120.6
C2 C3 H3 120.6
N1 C2 C3 123.8(3)
N1 C2 H2 118.1
C3 C2 H2 118.1
Si1 C21 H21A 109.5
Si1 C21 H21B 109.5
H21A C21 H21B 109.5
Si1 C21 H21C 109.5
H21A C21 H21C 109.5
H21B C21 H21C 109.5
Si1 C22 H22A 109.5
Si1 C22 H22B 109.5
H22A C22 H22B 109.5
Si1 C22 H22C 109.5
H22A C22 H22C 109.5
H22B C22 H22C 109.5
Si1 C23 H23A 109.5
Si1 C23 H23B 109.5
H23A C23 H23B 109.5
Si1 C23 H23C 109.5
H23A C23 H23C 109.5
H23B C23 H23C 109.5
Si2 C10 H10A 109.5
Si2 C10 H10B 109.5
H10A C10 H10B 109.5
Si2 C10 H10C 109.5
H10A C10 H10C 109.5
H10B C10 H10C 109.5
Si2 C11 H11A 109.5
Si2 C11 H11B 109.5
H11A C11 H11B 109.5
Si2 C11 H11C 109.5
H11A C11 H11C 109.5
H11B C11 H11C 109.5
B1 C9 H9A 109.5
B1 C9 H9B 109.5
H9A C9 H9B 109.5
B1 C9 H9C 109.5
H9A C9 H9C 109.5
H9B C9 H9C 109.5
C52 C51 C56 114.4(3)
C52 C51 Si2 120.8(3)
C56 C51 Si2 124.7(3)
F52 C52 C53 116.3(4)
F52 C52 C51 119.6(3)
C53 C52 C51 124.2(4)
F53 C53 C54 120.5(4)
F53 C53 C52 120.5(4)
C54 C53 C52 119.0(4)
F54 C54 C55 120.0(5)
F54 C54 C53 120.0(5)
C55 C54 C53 120.0(4)
F55 C55 C54 120.2(4)
F55 C55 C56 120.0(5)
C54 C55 C56 119.7(4)
F56 C56 C55 116.5(4)
F56 C56 C51 120.7(3)
C55 C56 C51 122.8(4)
C46 C41 C42 113.8(3)
C46 C41 B1 122.6(3)
C42 C41 B1 123.3(3)
F42 C42 C43 116.4(4)
F42 C42 C41 120.1(3)
C43 C42 C41 123.5(4)
F43 C43 C44 120.4(4)
F43 C43 C42 119.8(5)
C44 C43 C42 119.9(4)
F44 C44 C43 120.5(4)
F44 C44 C45 119.8(5)
C43 C44 C45 119.7(4)
F45 C45 C44 119.7(4)
F45 C45 C46 121.4(4)
C44 C45 C46 118.8(4)
F46 C46 C45 115.1(3)
F46 C46 C41 120.6(3)
C45 C46 C41 124.4(3)
C32 C31 C36 116.0(3)
C32 C31 C6 122.6(3)
C36 C31 C6 121.3(3)
F32 C32 C31 119.8(3)
F32 C32 C33 117.7(3)
C31 C32 C33 122.5(3)
F33 C33 C34 120.1(3)
F33 C33 C32 120.5(4)
C34 C33 C32 119.5(3)
F34 C34 C35 120.3(4)
F34 C34 C33 120.0(4)
C35 C34 C33 119.7(3)
F35 C35 C34 120.3(3)
F35 C35 C36 120.1(4)
C34 C35 C36 119.6(3)
F36 C36 C35 117.7(3)
F36 C36 C31 119.6(3)
C35 C36 C31 122.6(3)

loop_
_geom_bond_atom_site_label_1
_geom_bond_atom_site_label_2
_geom_bond_distance
Si1 C22 1.855(3)
Si1 C23 1.867(3)
Si1 C21 1.870(4)
Si1 C5 1.923(3)
Si2 C10 1.860(4)
Si2 C11 1.869(4)
Si2 C8 1.889(3)
Si2 C51 1.909(3)
B1 C9 1.563(5)
B1 C41 1.580(5)
B1 C7 1.590(5)
N1 C2 1.308(4)
N1 C8A 1.364(4)
C8A C4A 1.421(4)
C8A C8 1.426(4)
C8 C7 1.383(4)
C7 C6 1.442(4)
C6 C5 1.386(4)
C6 C31 1.505(4)
C5 C4A 1.437(4)
C4A C4 1.419(4)
C4 C3 1.360(4)
C4 H4 0.9400
C3 C2 1.394(5)
C3 H3 0.9400
C2 H2 0.9400
C21 H21A 0.9700
C21 H21B 0.9700
C21 H21C 0.9700
C22 H22A 0.9700
C22 H22B 0.9700
C22 H22C 0.9700
C23 H23A 0.9700
C23 H23B 0.9700
C23 H23C 0.9700
C10 H10A 0.9700
C10 H10B 0.9700
C10 H10C 0.9700
C11 H11A 0.9700
C11 H11B 0.9700
C11 H11C 0.9700
C9 H9A 0.9700
C9 H9B 0.9700
C9 H9C 0.9700
C51 C52 1.378(5)
C51 C56 1.390(5)
F52 C52 1.351(4)
C52 C53 1.373(5)
F53 C53 1.339(5)
C53 C54 1.366(6)
C54 F54 1.340(4)
C54 C55 1.359(7)
C55 F55 1.344(5)
C55 C56 1.382(6)
F56 C56 1.343(5)
C41 C46 1.384(5)
C41 C42 1.392(5)
F42 C42 1.335(5)
C42 C43 1.378(5)
F43 C43 1.346(5)
C43 C44 1.363(6)
F44 C44 1.330(4)
C44 C45 1.373(6)
F45 C45 1.338(5)
C45 C46 1.382(5)
F46 C46 1.347(4)
C31 C32 1.379(4)
C31 C36 1.383(4)
F32 C32 1.340(4)
C32 C33 1.379(5)
F33 C33 1.340(4)
C33 C34 1.375(5)
F34 C34 1.335(4)
C34 C35 1.367(6)
F35 C35 1.342(4)
C35 C36 1.377(5)
F36 C36 1.341(4)

loop_
_geom_torsion_atom_site_label_1
_geom_torsion_atom_site_label_2
_geom_torsion_atom_site_label_3
_geom_torsion_atom_site_label_4
_geom_torsion
C2 N1 C8A C4A 0.9(4)
C2 N1 C8A C8 -179.0(3)
N1 C8A C8 C7 178.9(3)
C4A C8A C8 C7 -1.0(4)
N1 C8A C8 Si2 -4.2(3)
C4A C8A C8 Si2 175.9(2)
C10 Si2 C8 C7 113.8(3)
C11 Si2 C8 C7 -4.9(3)
C51 Si2 C8 C7 -122.1(3)
C10 Si2 C8 C8A -62.8(3)
C11 Si2 C8 C8A 178.5(2)
C51 Si2 C8 C8A 61.3(3)
C8A C8 C7 C6 3.1(4)
Si2 C8 C7 C6 -173.3(2)
C8A C8 C7 B1 -172.8(3)
Si2 C8 C7 B1 10.8(4)
C9 B1 C7 C8 85.6(4)
C41 B1 C7 C8 -102.1(4)
C9 B1 C7 C6 -90.5(4)
C41 B1 C7 C6 81.9(4)
C8 C7 C6 C5 -1.3(4)
B1 C7 C6 C5 175.0(3)
C8 C7 C6 C31 178.8(3)
B1 C7 C6 C31 -4.9(4)
C7 C6 C5 C4A -2.8(4)
C31 C6 C5 C4A 177.2(3)
C7 C6 C5 Si1 178.0(2)
C31 C6 C5 Si1 -2.0(4)
C22 Si1 C5 C6 97.5(3)
C23 Si1 C5 C6 -24.2(3)
C21 Si1 C5 C6 -139.4(3)
C22 Si1 C5 C4A -81.6(3)
C23 Si1 C5 C4A 156.6(2)
C21 Si1 C5 C4A 41.4(3)
N1 C8A C4A C4 -3.4(4)
C8 C8A C4A C4 176.5(3)
N1 C8A C4A C5 177.0(3)
C8 C8A C4A C5 -3.2(4)
C6 C5 C4A C4 -174.8(3)
Si1 C5 C4A C4 4.5(4)
C6 C5 C4A C8A 4.9(4)
Si1 C5 C4A C8A -175.9(2)
C8A C4A C4 C3 3.1(4)
C5 C4A C4 C3 -177.3(3)
C4A C4 C3 C2 -0.5(5)
C8A N1 C2 C3 2.0(5)
C4 C3 C2 N1 -2.2(6)
C10 Si2 C51 C52 -166.6(3)
C11 Si2 C51 C52 -50.4(3)
C8 Si2 C51 C52 69.6(3)
C10 Si2 C51 C56 17.5(4)
C11 Si2 C51 C56 133.7(3)
C8 Si2 C51 C56 -106.3(3)
C56 C51 C52 F52 179.7(3)
Si2 C51 C52 F52 3.4(5)
C56 C51 C52 C53 0.8(5)
Si2 C51 C52 C53 -175.5(3)
F52 C52 C53 F53 1.4(6)
C51 C52 C53 F53 -179.7(4)
F52 C52 C53 C54 -179.3(3)
C51 C52 C53 C54 -0.4(6)
F53 C53 C54 F54 -0.6(6)
C52 C53 C54 F54 -179.9(4)
F53 C53 C54 C55 179.4(4)
C52 C53 C54 C55 0.1(7)
F54 C54 C55 F55 -0.4(7)
C53 C54 C55 F55 179.6(4)
F54 C54 C55 C56 179.7(4)
C53 C54 C55 C56 -0.3(7)
F55 C55 C56 F56 -0.3(6)
C54 C55 C56 F56 179.6(4)
F55 C55 C56 C51 -179.1(3)
C54 C55 C56 C51 0.9(6)
C52 C51 C56 F56 -179.8(3)
Si2 C51 C56 F56 -3.6(5)
C52 C51 C56 C55 -1.1(5)
Si2 C51 C56 C55 175.1(3)
C9 B1 C41 C46 -165.7(4)
C7 B1 C41 C46 22.3(5)
C9 B1 C41 C42 21.3(5)
C7 B1 C41 C42 -150.8(3)
C46 C41 C42 F42 179.6(3)
B1 C41 C42 F42 -6.7(5)
C46 C41 C42 C43 -2.4(5)
B1 C41 C42 C43 171.2(4)
F42 C42 C43 F43 -0.8(5)
C41 C42 C43 F43 -178.8(3)
F42 C42 C43 C44 -179.9(4)
C41 C42 C43 C44 2.1(6)
F43 C43 C44 F44 -0.2(6)
C42 C43 C44 F44 178.9(4)
F43 C43 C44 C45 179.9(4)
C42 C43 C44 C45 -1.1(6)
F44 C44 C45 F45 2.4(6)
C43 C44 C45 F45 -177.7(4)
F44 C44 C45 C46 -179.4(3)
C43 C44 C45 C46 0.6(6)
F45 C45 C46 F46 -2.9(5)
C44 C45 C46 F46 178.9(3)
F45 C45 C46 C41 177.1(3)
C44 C45 C46 C41 -1.1(6)
C42 C41 C46 F46 -178.0(3)
B1 C41 C46 F46 8.3(5)
C42 C41 C46 C45 2.0(5)
B1 C41 C46 C45 -171.7(3)
C5 C6 C31 C32 -83.1(4)
C7 C6 C31 C32 96.8(4)
C5 C6 C31 C36 96.3(4)
C7 C6 C31 C36 -83.7(4)
C36 C31 C32 F32 179.8(3)
C6 C31 C32 F32 -0.8(5)
C36 C31 C32 C33 -0.1(5)
C6 C31 C32 C33 179.3(3)
F32 C32 C33 F33 1.8(6)
C31 C32 C33 F33 -178.3(3)
F32 C32 C33 C34 -179.4(4)
C31 C32 C33 C34 0.5(6)
F33 C33 C34 F34 -0.4(6)
C32 C33 C34 F34 -179.2(4)
F33 C33 C34 C35 178.9(4)
C32 C33 C34 C35 0.1(6)
F34 C34 C35 F35 -0.7(6)
C33 C34 C35 F35 -179.9(4)
F34 C34 C35 C36 178.3(3)
C33 C34 C35 C36 -0.9(6)
F35 C35 C36 F36 2.0(5)
C34 C35 C36 F36 -177.0(3)
F35 C35 C36 C31 -179.7(3)
C34 C35 C36 C31 1.3(6)
C32 C31 C36 F36 177.5(3)
C6 C31 C36 F36 -2.0(5)
C32 C31 C36 C35 -0.8(5)
C6 C31 C36 C35 179.7(3)
